data_8105760
loop_
_publ_author_name
'Deng, Peng'
'Li, Da'
'Zhou, Yan'
'Ling, Zhi-Hong'
'Li, Yue-Ming'

_publ_section_title
;
 Crystal structure of dodecaaqua-bis(\m2-4,4&#x2032;-bipyridine-\k2
 N:N&#x2032;)-bis(4,4&#x2032;-((5-carboxylato-1,3-phenylene)bis(oxy))dibenzoato-\k1
 O)tricopper(II) - water (1/4), C62H70Cu3N4O32
;
_journal_issue 3
_journal_name_full 'Zeitschrift f\"ur Kristallographie - New Crystal Structures'
_journal_page_first 499
_journal_page_last 501
_journal_paper_doi 10.1515/ncrs-2018-0493
_journal_volume 234
_journal_year 2019
_chemical_formula_moiety 'C62 H62 Cu3 N4 O28, 4(H2 O)'
_chemical_formula_sum 'C62 H70 Cu3 N4 O32'
_chemical_formula_weight 1573.84
_space_group_crystal_system monoclinic
_space_group_IT_number 15
_space_group_name_Hall '-C 2yc'
_space_group_name_H-M_alt 'C 1 2/c 1'
_atom_sites_solution_hydrogens mixed
_cell_angle_alpha 90
_cell_angle_beta 102.286(13)
_cell_angle_gamma 90
_cell_formula_units_Z 4
_cell_length_a 44.710(7)
_cell_length_b 12.8847(17)
_cell_length_c 11.9901(18)
_cell_measurement_reflns_used 3664
_cell_measurement_temperature 293(2)
_cell_measurement_theta_max 26.3153
_cell_measurement_theta_min 2.9572
_cell_volume 6749.0(17)
_computing_cell_refinement
;
CrysAlisPro, Agilent Technologies,
Version 1.171.35.15 (release 03-08-2011 CrysAlis171 .NET)
(compiled Aug  3 2011,13:03:54)
;
_computing_data_collection
;
CrysAlisPro, Agilent Technologies,
Version 1.171.35.15 (release 03-08-2011 CrysAlis171 .NET)
(compiled Aug  3 2011,13:03:54)
;
_computing_data_reduction
;
CrysAlisPro, Agilent Technologies,
Version 1.171.35.15 (release 03-08-2011 CrysAlis171 .NET)
(compiled Aug  3 2011,13:03:54)
;
_computing_molecular_graphics 'Olex2 (Dolomanov et al., 2009)'
_computing_publication_material 'Olex2 (Dolomanov et al., 2009)'
_computing_structure_refinement 'ShelXL (Sheldrick, 2015)'
_computing_structure_solution 'SHELXT 2014/5 (Sheldrick, 2014)'
_diffrn_ambient_temperature 293(2)
_diffrn_detector_area_resol_mean 16.2542
_diffrn_measured_fraction_theta_full 0.998
_diffrn_measured_fraction_theta_max 0.998
_diffrn_measurement_details
;
#__ type_ start__ end____ width___ exp.time_
  1 omega   48.00   86.25   0.7500   25.0000
omega____ theta____ kappa____ phi______ frames
    -       18.2642   77.0000  120.0000 51

#__ type_ start__ end____ width___ exp.time_
  2 omega  -12.00   36.00   0.7500   25.0000
omega____ theta____ kappa____ phi______ frames
    -       18.2642   77.0000  120.0000 64

#__ type_ start__ end____ width___ exp.time_
  3 omega   35.00   92.00   0.7500   25.0000
omega____ theta____ kappa____ phi______ frames
    -       18.2642  178.0000   90.0000 76

#__ type_ start__ end____ width___ exp.time_
  4 omega  -40.00   -7.00   0.7500   25.0000
omega____ theta____ kappa____ phi______ frames
    -       18.2642  -77.0000 -180.0000 44

#__ type_ start__ end____ width___ exp.time_
  5 omega   19.00   46.00   0.7500   25.0000
omega____ theta____ kappa____ phi______ frames
    -       18.2642  -77.0000 -180.0000 36

#__ type_ start__ end____ width___ exp.time_
  6 omega   -1.00   87.50   0.7500   25.0000
omega____ theta____ kappa____ phi______ frames
    -       18.2642   57.0000  -90.0000 118

#__ type_ start__ end____ width___ exp.time_
  7 omega  -82.00  -56.50   0.7500   25.0000
omega____ theta____ kappa____ phi______ frames
    -      -18.8892  -57.0000  120.0000 34
;
_diffrn_measurement_device_type 'Xcalibur, Eos, Gemini'
_diffrn_measurement_method '\w scans'
_diffrn_orient_matrix_UB_11 -0.0016663000
_diffrn_orient_matrix_UB_12 -0.0039676000
_diffrn_orient_matrix_UB_13 -0.0600645000
_diffrn_orient_matrix_UB_21 0.0160828000
_diffrn_orient_matrix_UB_22 -0.0040374000
_diffrn_orient_matrix_UB_23 0.0071482000
_diffrn_orient_matrix_UB_31 -0.0010618000
_diffrn_orient_matrix_UB_32 -0.0547450000
_diffrn_orient_matrix_UB_33 0.0038386000
_diffrn_radiation_monochromator graphite
_diffrn_radiation_type MoK\a
_diffrn_radiation_wavelength 0.71073
_diffrn_reflns_av_R_equivalents 0.0676
_diffrn_reflns_av_unetI/netI 0.1000
_diffrn_reflns_Laue_measured_fraction_full 0.998
_diffrn_reflns_Laue_measured_fraction_max 0.998
_diffrn_reflns_limit_h_max 55
_diffrn_reflns_limit_h_min -53
_diffrn_reflns_limit_k_max 16
_diffrn_reflns_limit_k_min -15
_diffrn_reflns_limit_l_max 14
_diffrn_reflns_limit_l_min -14
_diffrn_reflns_number 19105
_diffrn_reflns_point_group_measured_fraction_full 0.998
_diffrn_reflns_point_group_measured_fraction_max 0.998
_diffrn_reflns_theta_full 25.242
_diffrn_reflns_theta_max 26.373
_diffrn_reflns_theta_min 3.039
_diffrn_source 'Enhance (Mo) X-ray Source'
_exptl_absorpt_coefficient_mu 1.032
_exptl_absorpt_correction_T_max 1.00000
_exptl_absorpt_correction_T_min 0.91269
_exptl_absorpt_correction_type multi-scan
_exptl_absorpt_process_details
;
CrysAlisPro, Agilent Technologies,
Version 1.171.35.15 (release 03-08-2011 CrysAlis171 .NET)
(compiled Aug  3 2011,13:03:54)
Empirical absorption correction using spherical harmonics,
 implemented in SCALE3 ABSPACK scaling algorithm.
;
_exptl_crystal_colour green
_exptl_crystal_colour_primary green
_exptl_crystal_density_diffrn 1.549
_exptl_crystal_description block
_exptl_crystal_F_000 3252
_exptl_crystal_size_max 0.32
_exptl_crystal_size_mid 0.28
_exptl_crystal_size_min 0.26
_refine_diff_density_max 0.510
_refine_diff_density_min -0.603
_refine_diff_density_rms 0.101
_refine_ls_extinction_coef .
_refine_ls_extinction_method none
_refine_ls_goodness_of_fit_ref 0.964
_refine_ls_hydrogen_treatment mixed
_refine_ls_matrix_type full
_refine_ls_number_parameters 477
_refine_ls_number_reflns 6864
_refine_ls_number_restraints 3
_refine_ls_restrained_S_all 0.964
_refine_ls_R_factor_all 0.1268
_refine_ls_R_factor_gt 0.0618
_refine_ls_shift/su_max 0.001
_refine_ls_shift/su_mean 0.000
_refine_ls_structure_factor_coef Fsqd
_refine_ls_weighting_details 'w=1/[\s^2^(Fo^2^)+(0.0959P)^2^] where P=(Fo^2^+2Fc^2^)/3'
_refine_ls_weighting_scheme calc
_refine_ls_wR_factor_gt 0.1567
_refine_ls_wR_factor_ref 0.1978
_reflns_Friedel_coverage 0.000
_reflns_Friedel_fraction_full .
_reflns_Friedel_fraction_max .
_reflns_number_gt 3826
_reflns_number_total 6864
_reflns_threshold_expression 'I > 2\s(I)'
_cod_data_source_file suppl_ncrs-2018-0493_suppl.cif
_cod_data_source_block 1
_cod_database_code 8105760
_chemical_oxdiff_formula 'C H O N Cu'
_chemical_oxdiff_usercomment hjy12031268
_shelx_space_group_comment
;
The symmetry employed for this shelxl refinement is uniquely defined
by the following loop, which should always be used as a source of
symmetry information in preference to the above space-group names.
They are only intended as comments.
;
_shelx_estimated_absorpt_t_max 0.775
_shelx_estimated_absorpt_t_min 0.734
_reflns_odcompleteness_completeness 99.69
_reflns_odcompleteness_iscentric 1
_reflns_odcompleteness_theta 26.32
_olex2_refinement_description
;
1. Fixed Uiso
 At 1.2 times of:
  All C(H) groups
 At 1.5 times of:
  All O(H) groups, All O(H,H) groups
2. Restrained distances
 O10-H10B
 0.85 with sigma of 0.01
 O16-H16B
 0.85 with sigma of 0.01
 H14A_$1-H14A
 2.21 with sigma of 0.005
3.a Free rotating group:
 O10(H10A), O16(H16A)
3.b Rotating group:
 O1(H1A,H1B), O11(H11A,H11B), O12(H12A,H12B), O13(H13A,H13B), O14(H14A,H14B),
 O15(H15A,H15B)
3.c Aromatic/amide H refined with riding coordinates:
 C1(H1), C2(H2), C4(H4), C5(H5), C7(H7), C8(H8), C9(H9), C10(H10), C13(H13),
 C14(H14), C16(H16), C17(H17), C20(H20), C21(H21), C23(H23), C24(H24), C27(H27),
  C29(H29), C31(H31)
;
_olex2_submission_special_instructions 'No special instructions were received'
_publcif_funding_html
;
;

loop_
_space_group_symop_operation_xyz
'x, y, z'
'-x, y, -z+1/2'
'x+1/2, y+1/2, z'
'-x+1/2, y+1/2, -z+1/2'
'-x, -y, -z'
'x, -y, z-1/2'
'-x+1/2, -y+1/2, -z'
'x+1/2, -y+1/2, z-1/2'

loop_
_atom_site_label
_atom_site_type_symbol
_atom_site_fract_x
_atom_site_fract_y
_atom_site_fract_z
_atom_site_U_iso_or_equiv
_atom_site_adp_type
_atom_site_occupancy
_atom_site_site_symmetry_order
_atom_site_calc_flag
_atom_site_refinement_flags_posn
_atom_site_refinement_flags_adp
_atom_site_refinement_flags_occupancy
_atom_site_disorder_assembly
_atom_site_disorder_group
Cu1 Cu 0.250000 0.250000 0.000000 0.0237(2) Uani 1 2 d S T P . .
Cu2 Cu 0.50082(2) 0.25034(4) -0.00355(5) 0.0274(2) Uani 1 1 d . . . . .
O1 O 0.24778(6) 0.4108(2) -0.0139(3) 0.0300(8) Uani 1 1 d . . . . .
H1A H 0.233171 0.436030 0.016507 0.045 Uiso 1 1 d GR . . . .
H1B H 0.264254 0.439225 0.027748 0.045 Uiso 1 1 d GR . . . .
O2 O 0.26261(7) 0.2670(2) 0.1747(3) 0.0297(8) Uani 1 1 d . . . . .
O3 O 0.25765(8) 0.1052(3) 0.2316(3) 0.0441(9) Uani 1 1 d . . . . .
O4 O 0.44122(8) 0.5210(3) 0.8109(3) 0.0545(11) Uani 1 1 d . . . . .
O5 O 0.41630(8) 0.5925(3) 0.9321(3) 0.0565(12) Uani 1 1 d . . . . .
O6 O 0.44125(8) -0.0056(3) 0.8260(3) 0.0484(11) Uani 1 1 d . . . . .
O7 O 0.42016(7) -0.0737(3) 0.9592(3) 0.0476(10) Uani 1 1 d . . . . .
O8 O 0.29975(6) 0.1040(3) 0.6501(3) 0.0331(8) Uani 1 1 d . . . . .
O9 O 0.30318(7) 0.4606(3) 0.5412(3) 0.0363(8) Uani 1 1 d . . . . .
O11 O 0.50908(8) 0.1362(3) 0.1169(4) 0.0570(12) Uani 1 1 d . . . . .
H11A H 0.511400 0.162964 0.183998 0.085 Uiso 1 1 d GR . . . .
H11B H 0.526558 0.108186 0.117126 0.085 Uiso 1 1 d GR . . . .
O12 O 0.50884(8) 0.3623(3) 0.1174(4) 0.0657(14) Uani 1 1 d . . . . .
H12A H 0.495255 0.412549 0.102401 0.099 Uiso 1 1 d GR . . . .
H12B H 0.526084 0.394702 0.116388 0.099 Uiso 1 1 d GR . . . .
O13 O 0.54603(7) 0.2484(2) -0.0132(3) 0.0384(9) Uani 1 1 d . . . . .
H13A H 0.554979 0.191875 0.016859 0.058 Uiso 1 1 d GR . . . .
H13B H 0.556016 0.297232 0.029257 0.058 Uiso 1 1 d GR . . . .
O14 O 0.49416(9) 0.3594(4) -0.1306(4) 0.0872(18) Uani 1 1 d . . . . .
H14A H 0.483005 0.335144 -0.195315 0.131 Uiso 1 1 d DGR . . . .
H14B H 0.482810 0.411322 -0.114650 0.131 Uiso 1 1 d GR . . . .
O15 O 0.49098(8) 0.1415(4) -0.1312(4) 0.0730(15) Uani 1 1 d . . . . .
H15A H 0.506630 0.100884 -0.128329 0.110 Uiso 1 1 d GR . . . .
H15B H 0.476726 0.099095 -0.120248 0.110 Uiso 1 1 d GR . . . .
N1 N 0.29670(8) 0.2498(3) -0.0035(3) 0.0220(8) Uani 1 1 d . . . . .
N2 N 0.45494(8) 0.2536(3) 0.0028(3) 0.0246(9) Uani 1 1 d . . . . .
C1 C 0.44516(10) 0.2458(3) 0.1011(4) 0.0288(11) Uani 1 1 d . . . . .
H1 H 0.459606 0.239902 0.169176 0.035 Uiso 1 1 calc R . . . .
C2 C 0.41506(11) 0.2461(4) 0.1047(4) 0.0328(12) Uani 1 1 d . . . . .
H2 H 0.409239 0.240412 0.174462 0.039 Uiso 1 1 calc R . . . .
C3 C 0.39281(10) 0.2548(3) 0.0042(4) 0.0295(11) Uani 1 1 d . . . . .
C4 C 0.40296(11) 0.2648(4) -0.0947(4) 0.0357(13) Uani 1 1 d . . . . .
H4 H 0.388953 0.272460 -0.163667 0.043 Uiso 1 1 calc R . . . .
C5 C 0.43369(11) 0.2637(4) -0.0932(4) 0.0328(12) Uani 1 1 d . . . . .
H5 H 0.439995 0.270214 -0.161908 0.039 Uiso 1 1 calc R . . . .
C6 C 0.35952(10) 0.2535(3) 0.0019(4) 0.0279(11) Uani 1 1 d . . . . .
C7 C 0.34724(10) 0.1902(4) 0.0750(4) 0.0383(13) Uani 1 1 d . . . . .
H7 H 0.360025 0.148381 0.127854 0.046 Uiso 1 1 calc R . . . .
C8 C 0.31635(10) 0.1896(4) 0.0689(4) 0.0347(12) Uani 1 1 d . . . . .
H8 H 0.308593 0.145314 0.117084 0.042 Uiso 1 1 calc R . . . .
C9 C 0.30864(10) 0.3106(4) -0.0725(4) 0.0301(11) Uani 1 1 d . . . . .
H9 H 0.295496 0.352487 -0.124101 0.036 Uiso 1 1 calc R . . . .
C10 C 0.33930(10) 0.3145(4) -0.0715(4) 0.0298(11) Uani 1 1 d . . . . .
H10 H 0.346430 0.358960 -0.121088 0.036 Uiso 1 1 calc R . . . .
C11 C 0.41661(12) 0.5497(4) 0.8410(5) 0.0418(14) Uani 1 1 d . . . . .
C12 C 0.38682(11) 0.5261(4) 0.7596(4) 0.0338(12) Uani 1 1 d . . . . .
C13 C 0.38516(11) 0.4562(4) 0.6716(5) 0.0377(13) Uani 1 1 d . . . . .
H13 H 0.402955 0.424291 0.660446 0.045 Uiso 1 1 calc R . . . .
C14 C 0.35778(11) 0.4327(4) 0.6002(5) 0.0396(13) Uani 1 1 d . . . . .
H14 H 0.357124 0.384751 0.541759 0.047 Uiso 1 1 calc R . . . .
C15 C 0.33126(11) 0.4800(4) 0.6146(4) 0.0307(12) Uani 1 1 d . . . . .
C16 C 0.33213(11) 0.5533(4) 0.6975(4) 0.0378(12) Uani 1 1 d . . . . .
H16 H 0.314444 0.588365 0.704645 0.045 Uiso 1 1 calc R . . . .
C17 C 0.36019(12) 0.5747(4) 0.7718(5) 0.0434(14) Uani 1 1 d . . . . .
H17 H 0.360859 0.622543 0.830372 0.052 Uiso 1 1 calc R . . . .
C18 C 0.41813(11) -0.0265(4) 0.8684(4) 0.0327(12) Uani 1 1 d . . . . .
C19 C 0.38722(11) 0.0087(4) 0.8056(4) 0.0290(11) Uani 1 1 d . . . . .
C20 C 0.36206(11) -0.0131(4) 0.8502(5) 0.0379(13) Uani 1 1 d . . . . .
H20 H 0.364665 -0.051057 0.917559 0.046 Uiso 1 1 calc R . . . .
C21 C 0.33324(11) 0.0192(4) 0.7986(5) 0.0379(13) Uani 1 1 d . . . . .
H21 H 0.316560 0.002461 0.830052 0.046 Uiso 1 1 calc R . . . .
C22 C 0.32917(10) 0.0770(4) 0.6989(4) 0.0281(11) Uani 1 1 d . . . . .
C23 C 0.35426(10) 0.1010(4) 0.6526(4) 0.0323(12) Uani 1 1 d . . . . .
H23 H 0.351797 0.140359 0.586260 0.039 Uiso 1 1 calc R . . . .
C24 C 0.38291(10) 0.0659(4) 0.7059(4) 0.0325(12) Uani 1 1 d . . . . .
H24 H 0.399649 0.080965 0.674123 0.039 Uiso 1 1 calc R . . . .
C25 C 0.26435(9) 0.1979(4) 0.2499(4) 0.0279(11) Uani 1 1 d . . . . .
C26 C 0.27729(9) 0.2298(4) 0.3722(4) 0.0248(11) Uani 1 1 d . . . . .
C27 C 0.28405(9) 0.3330(4) 0.4021(4) 0.0256(10) Uani 1 1 d . . . . .
H27 H 0.279928 0.385093 0.347358 0.031 Uiso 1 1 calc R . . . .
C28 C 0.29670(9) 0.3562(4) 0.5121(4) 0.0262(10) Uani 1 1 d . . . . .
C29 C 0.30222(10) 0.2816(4) 0.5980(4) 0.0277(11) Uani 1 1 d . . . . .
H29 H 0.310241 0.299454 0.673574 0.033 Uiso 1 1 calc R . . . .
C30 C 0.29530(9) 0.1805(4) 0.5661(4) 0.0276(11) Uani 1 1 d . . . . .
C31 C 0.28263(9) 0.1535(4) 0.4558(4) 0.0250(10) Uani 1 1 d . . . . .
H31 H 0.277648 0.084676 0.436982 0.030 Uiso 1 1 calc R . . . .
O10 O 0.46375(8) 0.0021(3) 0.6339(3) 0.0414(9) Uani 1 1 d D . . . .
H10A H 0.448925 0.010843 0.577036 0.062 Uiso 1 1 d G . . . .
H10B H 0.4541(11) 0.005(4) 0.687(3) 0.037(16) Uiso 1 1 d D . . . .
O16 O 0.46051(8) 0.4990(3) 0.6132(4) 0.0416(9) Uani 1 1 d D . . . .
H16A H 0.449288 0.476597 0.551668 0.062 Uiso 1 1 d G . . . .
H16B H 0.4509(12) 0.508(4) 0.666(4) 0.050(19) Uiso 1 1 d D . . . .

loop_
_atom_site_aniso_label
_atom_site_aniso_U_11
_atom_site_aniso_U_22
_atom_site_aniso_U_33
_atom_site_aniso_U_23
_atom_site_aniso_U_13
_atom_site_aniso_U_12
Cu1 0.0202(4) 0.0267(5) 0.0226(4) -0.0013(4) 0.0007(3) 0.0005(3)
Cu2 0.0218(3) 0.0293(4) 0.0304(4) -0.0002(3) 0.0039(2) -0.0016(2)
O1 0.0239(17) 0.0257(18) 0.038(2) -0.0041(15) 0.0022(15) 0.0015(13)
O2 0.0319(19) 0.034(2) 0.0198(18) 0.0003(15) -0.0017(13) -0.0007(14)
O3 0.063(2) 0.029(2) 0.035(2) 0.0030(17) -0.0033(17) -0.0057(18)
O4 0.031(2) 0.079(3) 0.049(3) -0.017(2) -0.0007(18) -0.018(2)
O5 0.040(2) 0.092(3) 0.036(2) -0.026(2) 0.0027(17) -0.025(2)
O6 0.027(2) 0.073(3) 0.047(3) 0.014(2) 0.0113(18) 0.0138(18)
O7 0.033(2) 0.075(3) 0.031(2) 0.021(2) -0.0010(15) 0.0118(19)
O8 0.0228(17) 0.047(2) 0.0265(19) 0.0164(16) -0.0024(13) 0.0000(15)
O9 0.0293(19) 0.0317(19) 0.039(2) -0.0080(17) -0.0118(15) 0.0028(15)
O11 0.036(2) 0.062(3) 0.077(3) 0.040(2) 0.021(2) 0.0193(19)
O12 0.0227(19) 0.059(3) 0.108(4) -0.053(3) -0.003(2) 0.0034(18)
O13 0.0223(18) 0.041(2) 0.052(2) 0.0006(18) 0.0077(16) -0.0019(15)
O14 0.036(2) 0.116(4) 0.096(4) 0.079(3) -0.018(2) -0.021(2)
O15 0.026(2) 0.098(3) 0.094(4) -0.069(3) 0.011(2) -0.002(2)
N1 0.0192(19) 0.026(2) 0.020(2) 0.0003(17) 0.0018(15) 0.0017(16)
N2 0.0167(19) 0.026(2) 0.031(2) -0.0014(18) 0.0059(16) -0.0004(16)
C1 0.022(2) 0.038(3) 0.025(3) 0.002(2) 0.0016(18) 0.004(2)
C2 0.026(3) 0.051(3) 0.022(3) -0.002(2) 0.0055(19) 0.004(2)
C3 0.022(2) 0.028(3) 0.039(3) -0.001(2) 0.007(2) 0.001(2)
C4 0.022(3) 0.055(4) 0.028(3) 0.000(2) -0.001(2) 0.007(2)
C5 0.027(3) 0.046(3) 0.026(3) 0.001(2) 0.008(2) 0.003(2)
C6 0.024(2) 0.031(3) 0.027(3) -0.001(2) 0.0016(19) 0.004(2)
C7 0.025(3) 0.045(3) 0.045(3) 0.015(3) 0.005(2) 0.010(2)
C8 0.023(3) 0.041(3) 0.040(3) 0.009(3) 0.005(2) -0.001(2)
C9 0.024(3) 0.033(3) 0.029(3) 0.005(2) -0.003(2) 0.006(2)
C10 0.025(3) 0.036(3) 0.028(3) 0.005(2) 0.005(2) 0.000(2)
C11 0.033(3) 0.053(4) 0.038(4) 0.000(3) 0.003(2) -0.024(3)
C12 0.030(3) 0.039(3) 0.030(3) 0.000(2) 0.003(2) -0.013(2)
C13 0.029(3) 0.041(3) 0.043(4) -0.004(3) 0.007(2) -0.004(2)
C14 0.034(3) 0.046(3) 0.038(3) -0.015(3) 0.005(2) -0.006(3)
C15 0.032(3) 0.031(3) 0.025(3) 0.000(2) -0.004(2) -0.008(2)
C16 0.037(3) 0.035(3) 0.040(3) -0.005(3) 0.004(2) 0.000(2)
C17 0.049(3) 0.048(3) 0.032(3) -0.014(3) 0.008(2) -0.016(3)
C18 0.028(3) 0.038(3) 0.030(3) 0.000(2) 0.001(2) 0.007(2)
C19 0.027(3) 0.031(3) 0.029(3) 0.004(2) 0.007(2) 0.001(2)
C20 0.030(3) 0.053(3) 0.029(3) 0.015(3) 0.004(2) 0.003(2)
C21 0.029(3) 0.052(3) 0.033(3) 0.016(3) 0.008(2) -0.003(2)
C22 0.024(2) 0.029(3) 0.028(3) -0.003(2) -0.0019(19) -0.002(2)
C23 0.035(3) 0.039(3) 0.022(3) 0.009(2) 0.004(2) 0.003(2)
C24 0.025(3) 0.039(3) 0.036(3) 0.002(2) 0.011(2) 0.000(2)
C25 0.021(2) 0.033(3) 0.028(3) 0.000(2) 0.0020(19) 0.004(2)
C26 0.015(2) 0.038(3) 0.020(2) -0.003(2) 0.0007(17) 0.0032(19)
C27 0.019(2) 0.030(3) 0.026(3) 0.003(2) -0.0002(18) 0.002(2)
C28 0.020(2) 0.028(3) 0.028(3) -0.004(2) -0.0015(18) -0.002(2)
C29 0.021(2) 0.041(3) 0.018(3) -0.005(2) -0.0028(18) 0.000(2)
C30 0.013(2) 0.044(3) 0.024(3) 0.010(2) 0.0021(18) 0.003(2)
C31 0.018(2) 0.029(3) 0.028(3) 0.002(2) 0.0043(18) -0.001(2)
O10 0.028(2) 0.064(3) 0.032(2) -0.0032(19) 0.0055(17) 0.0017(18)
O16 0.029(2) 0.047(2) 0.050(3) -0.0053(19) 0.0083(19) -0.0058(17)

loop_
_atom_type_symbol
_atom_type_description
_atom_type_scat_dispersion_real
_atom_type_scat_dispersion_imag
_atom_type_scat_source
C C 0.0033 0.0016 'International Tables Vol C Tables 4.2.6.8 and 6.1.1.4'
H H 0.0000 0.0000 'International Tables Vol C Tables 4.2.6.8 and 6.1.1.4'
Cu Cu 0.3201 1.2651 'International Tables Vol C Tables 4.2.6.8 and 6.1.1.4'
N N 0.0061 0.0033 'International Tables Vol C Tables 4.2.6.8 and 6.1.1.4'
O O 0.0106 0.0060 'International Tables Vol C Tables 4.2.6.8 and 6.1.1.4'

loop_
_geom_angle_atom_site_label_1
_geom_angle_atom_site_label_2
_geom_angle_atom_site_label_3
_geom_angle
_geom_angle_site_symmetry_1
_geom_angle_site_symmetry_3
O1 Cu1 O1 180.0 7 .
O1 Cu1 N1 91.75(12) . .
O1 Cu1 N1 91.75(12) 7 7
O1 Cu1 N1 88.25(12) 7 .
O1 Cu1 N1 88.25(12) . 7
O2 Cu1 O1 88.48(12) . .
O2 Cu1 O1 91.53(12) 7 .
O2 Cu1 O1 91.52(12) . 7
O2 Cu1 O1 88.47(12) 7 7
O2 Cu1 O2 180.0 7 .
O2 Cu1 N1 87.83(13) . .
O2 Cu1 N1 92.17(13) 7 .
O2 Cu1 N1 87.83(13) 7 7
O2 Cu1 N1 92.17(13) . 7
N1 Cu1 N1 180.0 . 7
O11 Cu2 O13 89.97(14) . .
O11 Cu2 O14 176.2(2) . .
O11 Cu2 O15 90.8(2) . .
O11 Cu2 N2 91.14(14) . .
O12 Cu2 O11 91.6(2) . .
O12 Cu2 O13 91.30(14) . .
O12 Cu2 O14 91.1(2) . .
O12 Cu2 O15 177.07(17) . .
O12 Cu2 N2 89.13(15) . .
O13 Cu2 O15 90.41(14) . .
O13 Cu2 N2 178.80(14) . .
O14 Cu2 O13 87.42(15) . .
O14 Cu2 O15 86.6(3) . .
O14 Cu2 N2 91.45(16) . .
O15 Cu2 N2 89.12(14) . .
C25 O2 Cu1 127.9(3) . .
C22 O8 C30 117.8(3) . .
C15 O9 C28 116.0(3) . .
C8 N1 Cu1 120.4(3) . .
C9 N1 Cu1 123.0(3) . .
C9 N1 C8 116.6(4) . .
C1 N2 Cu2 122.7(3) . .
C5 N2 Cu2 120.0(3) . .
C5 N2 C1 117.3(4) . .
N2 C1 C2 122.6(4) . .
C1 C2 C3 120.2(5) . .
C2 C3 C6 123.0(5) . .
C4 C3 C2 116.8(4) . .
C4 C3 C6 120.2(5) . .
C3 C4 C5 120.4(5) . .
N2 C5 C4 122.8(5) . .
C7 C6 C3 121.6(4) . .
C10 C6 C3 122.0(4) . .
C10 C6 C7 116.5(4) . .
C8 C7 C6 119.9(5) . .
N1 C8 C7 123.1(4) . .
N1 C9 C10 123.3(4) . .
C6 C10 C9 120.6(4) . .
O4 C11 C12 116.9(5) . .
O5 C11 O4 123.6(5) . .
O5 C11 C12 119.5(5) . .
C13 C12 C11 121.7(5) . .
C13 C12 C17 118.1(5) . .
C17 C12 C11 120.2(5) . .
C14 C13 C12 121.2(5) . .
C13 C14 C15 120.2(5) . .
C14 C15 O9 121.8(4) . .
C16 C15 O9 117.7(4) . .
C16 C15 C14 120.3(4) . .
C15 C16 C17 118.8(5) . .
C12 C17 C16 121.3(5) . .
O6 C18 C19 118.4(5) . .
O7 C18 O6 122.9(4) . .
O7 C18 C19 118.7(4) . .
C20 C19 C18 119.2(5) . .
C20 C19 C24 118.1(4) . .
C24 C19 C18 122.7(4) . .
C21 C20 C19 122.1(5) . .
C20 C21 C22 119.4(4) . .
O8 C22 C21 116.3(4) . .
O8 C22 C23 124.0(4) . .
C23 C22 C21 119.7(4) . .
C24 C23 C22 119.4(4) . .
C23 C24 C19 121.3(4) . .
O2 C25 C26 117.0(4) . .
O3 C25 O2 125.4(5) . .
O3 C25 C26 117.5(4) . .
C27 C26 C25 121.7(4) . .
C31 C26 C25 118.6(4) . .
C31 C26 C27 119.7(4) . .
C28 C27 C26 119.0(4) . .
C27 C28 O9 118.4(4) . .
C27 C28 C29 122.7(4) . .
C29 C28 O9 118.8(4) . .
C30 C29 C28 117.0(4) . .
C29 C30 O8 118.7(4) . .
C31 C30 O8 119.0(4) . .
C31 C30 C29 122.2(4) . .
C30 C31 C26 119.3(4) . .

loop_
_geom_bond_atom_site_label_1
_geom_bond_atom_site_label_2
_geom_bond_distance
_geom_bond_site_symmetry_2
Cu1 O1 2.079(3) 7
Cu1 O1 2.079(3) .
Cu1 O2 2.062(3) 7
Cu1 O2 2.062(3) .
Cu1 N1 2.097(3) 7
Cu1 N1 2.097(3) .
Cu2 O11 2.039(3) .
Cu2 O12 2.023(4) .
Cu2 O13 2.049(3) .
Cu2 O14 2.048(4) .
Cu2 O15 2.053(4) .
Cu2 N2 2.069(4) .
O2 C25 1.258(5) .
O3 C25 1.240(5) .
O4 C11 1.283(6) .
O5 C11 1.226(6) .
O6 C18 1.274(6) .
O7 C18 1.233(6) .
O8 C22 1.366(5) .
O8 C30 1.393(5) .
O9 C15 1.393(5) .
O9 C28 1.405(5) .
N1 C8 1.342(6) .
N1 C9 1.332(6) .
N2 C1 1.345(6) .
N2 C5 1.334(6) .
C1 C2 1.356(6) .
C2 C3 1.394(6) .
C3 C4 1.364(7) .
C3 C6 1.482(7) .
C4 C5 1.370(7) .
C6 C7 1.393(6) .
C6 C10 1.367(6) .
C7 C8 1.367(6) .
C9 C10 1.369(6) .
C11 C12 1.506(7) .
C12 C13 1.378(7) .
C12 C17 1.380(7) .
C13 C14 1.370(7) .
C14 C15 1.376(6) .
C15 C16 1.367(7) .
C16 C17 1.403(7) .
C18 C19 1.497(7) .
C19 C20 1.373(6) .
C19 C24 1.382(7) .
C20 C21 1.370(7) .
C21 C22 1.387(7) .
C22 C23 1.388(6) .
C23 C24 1.380(6) .
C25 C26 1.514(6) .
C26 C27 1.393(6) .
C26 C31 1.388(6) .
C27 C28 1.353(6) .
C28 C29 1.391(6) .
C29 C30 1.374(7) .
C30 C31 1.369(6) .
